data_4035872
loop_
_publ_author_name
'Lv, Xiaokang'
'Li, Tingting'
'Wu, Qinghua'
'Yu, Changjiang'
'Jiao, Lijuan'
'Hao, Erhong'

_publ_section_title
;
 Polybrominated BOPHY Dyes: Synthesis, Reactivity, and Properties.
;
_journal_issue 3
_journal_name_full 'The Journal of organic chemistry'
_journal_page_first 1134
_journal_page_last 1145
_journal_paper_doi 10.1021/acs.joc.7b02415
_journal_volume 83
_journal_year 2018
_chemical_formula_moiety '2(C10 H12 B Br2.5 F2 N4)'
_chemical_formula_sum 'C20 H24 B2 Br5 F4 N8'
_chemical_formula_weight 873.63
_space_group_crystal_system triclinic
_space_group_IT_number 2
_space_group_name_Hall '-P 1'
_space_group_name_H-M_alt 'P -1'
_symmetry_Int_Tables_number 2
_audit_creation_date 2017-07-18
_audit_creation_method
;
Olex2 1.2-beta
(compiled 2016.11.30 svn.r3356 for OlexSys, GUI svn.r5269)
;
_cell_angle_alpha 79.967(9)
_cell_angle_beta 85.892(9)
_cell_angle_gamma 85.819(10)
_cell_formula_units_Z 1
_cell_length_a 6.275(5)
_cell_length_b 10.748(8)
_cell_length_c 11.424(9)
_cell_measurement_reflns_used 3113
_cell_measurement_temperature 293.15
_cell_measurement_theta_max 26.874
_cell_measurement_theta_min 2.413
_cell_volume 755.3(10)
_computing_cell_refinement 'SAINT v8.34A (Bruker, 2013)'
_computing_data_reduction 'SAINT v8.34A (Bruker, 2013)'
_computing_molecular_graphics 'Olex2 (Dolomanov et al., 2009)'
_computing_publication_material 'Olex2 (Dolomanov et al., 2009)'
_computing_structure_refinement 'olex2.refine (Bourhis et al., 2015)'
_diffrn_ambient_temperature 293.15
_diffrn_detector 'CCD area detector'
_diffrn_detector_area_resol_mean 5.6
_diffrn_detector_type 'Bruker SMART CCD 6000 area detector'
_diffrn_measured_fraction_theta_full 0.9843
_diffrn_measured_fraction_theta_max 0.9843
_diffrn_measurement_device 'three-circle diffractometer'
_diffrn_measurement_device_type 'Bruker APEX-II CCD'
_diffrn_measurement_method '\w scans'
_diffrn_radiation_monochromator graphite
_diffrn_radiation_probe x-ray
_diffrn_radiation_type 'Mo K\a'
_diffrn_radiation_wavelength 0.71073
_diffrn_reflns_av_R_equivalents 0.0311
_diffrn_reflns_av_unetI/netI 0.0398
_diffrn_reflns_limit_h_max 8
_diffrn_reflns_limit_h_min -8
_diffrn_reflns_limit_k_max 13
_diffrn_reflns_limit_k_min -13
_diffrn_reflns_limit_l_max 14
_diffrn_reflns_limit_l_min -14
_diffrn_reflns_number 8912
_diffrn_reflns_theta_full 27.4047
_diffrn_reflns_theta_max 27.40
_diffrn_reflns_theta_min 1.81
_diffrn_source 'sealed X-ray tube'
_diffrn_source_target Mo
_exptl_absorpt_coefficient_mu 6.701
_exptl_absorpt_correction_T_max 0.7456
_exptl_absorpt_correction_T_min 0.5484
_exptl_absorpt_correction_type multi-scan
_exptl_absorpt_process_details
;
SADABS-2014/5 (Bruker,2014/5) was used for absorption correction.
wR2(int) was 0.1066 before and 0.0398 after correction.
The Ratio of minimum to maximum transmission is 0.7355.
The \l/2 correction factor is 0.00150.
;
_exptl_crystal_colour 'metallic light colourless'
_exptl_crystal_colour_lustre metallic
_exptl_crystal_colour_modifier light
_exptl_crystal_colour_primary colourless
_exptl_crystal_density_diffrn 1.9205
_exptl_crystal_description cube
_exptl_crystal_F_000 419.8772
_exptl_crystal_size_max 0.23
_exptl_crystal_size_mid 0.22
_exptl_crystal_size_min 0.21
_refine_diff_density_max 1.3456
_refine_diff_density_min -1.1694
_refine_diff_density_rms 0.1480
_refine_ls_d_res_high 0.7721
_refine_ls_d_res_low 11.2290
_refine_ls_goodness_of_fit_ref 1.0194
_refine_ls_hydrogen_treatment constr
_refine_ls_matrix_type full
_refine_ls_number_constraints 19
_refine_ls_number_parameters 181
_refine_ls_number_reflns 3387
_refine_ls_number_restraints 0
_refine_ls_restrained_S_all 1.0194
_refine_ls_R_factor_all 0.0757
_refine_ls_R_factor_gt 0.0454
_refine_ls_shift/su_max 0.0000
_refine_ls_shift/su_mean 0.0000
_refine_ls_structure_factor_coef Fsqd
_refine_ls_weighting_details 'w=1/[\s^2^(Fo^2^)+(0.0434P)^2^+1.4390P] where P=(Fo^2^+2Fc^2^)/3'
_refine_ls_weighting_scheme calc
_refine_ls_wR_factor_gt 0.1001
_refine_ls_wR_factor_ref 0.1138
_reflns_Friedel_coverage 0.0
_reflns_limit_h_max 8
_reflns_limit_h_min -8
_reflns_limit_k_max 13
_reflns_limit_k_min -13
_reflns_limit_l_max 14
_reflns_limit_l_min 0
_reflns_number_gt 2306
_reflns_number_total 3387
_reflns_threshold_expression I>=2u(I)
_cod_data_source_file jo7b02415_si_002.cif
_cod_data_source_block 11
_cod_database_code 4035872
_olex2_refinement_description
;
1. Fixed Uiso
 At 1.2 times of:
  All C(H) groups, All C(H,H) groups, All N(H) groups
 At 1.5 times of:
  All C(H,H,H) groups
2. Others
 Fixed Sof: Br1(0.5)
3.a Secondary CH2 refined with riding coordinates:
 C7(H7a,H7b), C8(H8a,H8b), C9(H9a,H9b)
3.b Aromatic/amide H refined with riding coordinates:
 N1(H1), C5(H5), C11(H11)
3.c Idealised Me refined as rotating group:
 C10(H10a,H10b,H10c)
;
_olex2_submission_special_instructions 'No special instructions were received'

loop_
_space_group_symop_id
_space_group_symop_operation_xyz
1 x,y,z
2 -x,-y,-z

loop_
_atom_site_label
_atom_site_type_symbol
_atom_site_fract_x
_atom_site_fract_y
_atom_site_fract_z
_atom_site_U_iso_or_equiv
_atom_site_adp_type
_atom_site_occupancy
_atom_site_refinement_flags_posn
Br0a Br -0.36313(9) -0.36857(6) 0.03382(5) 0.0686(2) Uani 1.000000 .
Br2 Br 0.10964(9) -0.23587(6) -0.12121(4) 0.05858(19) Uani 1.000000 .
Br1 Br -0.3842(2) -0.27191(14) 0.31136(11) 0.0747(4) Uani 0.500000 .
F1 F 0.0988(5) -0.1976(3) 0.4081(2) 0.0624(8) Uani 1.000000 .
F2 F -0.1359(4) -0.0313(3) 0.3628(3) 0.0621(8) Uani 1.000000 .
N1 N 0.4413(6) 0.1282(4) 0.3141(3) 0.0485(10) Uani 1.000000 .
H1 H 0.5083(6) 0.1295(4) 0.2456(3) 0.0582(12) Uiso 1.000000 R
N2 N 0.2192(6) -0.0185(3) 0.2707(3) 0.0379(8) Uani 1.000000 .
N3 N -0.0323(5) -0.1594(3) 0.2112(3) 0.0341(8) Uani 1.000000 .
N4 N 0.3380(6) -0.0088(4) 0.1615(3) 0.0432(9) Uani 1.000000 .
C1 C -0.1948(7) -0.2330(4) 0.2011(4) 0.0384(10) Uani 1.000000 .
C2 C -0.1762(7) -0.2699(4) 0.0913(4) 0.0397(10) Uani 1.000000 .
C3 C 0.0058(7) -0.2178(4) 0.0319(4) 0.0359(10) Uani 1.000000 .
C4 C 0.0930(7) -0.1490(4) 0.1061(4) 0.0359(9) Uani 1.000000 .
C5 C 0.2719(7) -0.0732(4) 0.0880(4) 0.0421(11) Uani 1.000000 .
H5 H 0.3496(7) -0.0696(4) 0.0151(4) 0.0506(13) Uiso 1.000000 R
C7 C 0.5118(9) 0.2097(5) 0.3922(5) 0.0561(14) Uani 1.000000 .
H7a H 0.4472(9) 0.1850(5) 0.4718(5) 0.0673(16) Uiso 1.000000 R
H7b H 0.6659(9) 0.1975(5) 0.3965(5) 0.0673(16) Uiso 1.000000 R
C8 C 0.4531(9) 0.3471(6) 0.3494(5) 0.0653(15) Uani 1.000000 .
H8a H 0.5152(9) 0.3979(6) 0.3990(5) 0.0784(18) Uiso 1.000000 R
H8b H 0.5117(9) 0.3712(6) 0.2684(5) 0.0784(18) Uiso 1.000000 R
C9 C 0.2109(11) 0.3735(7) 0.3535(7) 0.086(2) Uani 1.000000 .
H9a H 0.1509(11) 0.3232(7) 0.3027(7) 0.104(2) Uiso 1.000000 R
H9b H 0.1536(11) 0.3459(7) 0.4343(7) 0.104(2) Uiso 1.000000 R
C10 C 0.1419(16) 0.5038(8) 0.3169(11) 0.146(4) Uani 1.000000 .
H10a H 0.173(12) 0.5519(16) 0.376(4) 0.219(6) Uiso 1.000000 GR
H10b H 0.216(10) 0.536(2) 0.242(4) 0.219(6) Uiso 1.000000 GR
H10c H -0.010(3) 0.5106(12) 0.307(8) 0.219(6) Uiso 1.000000 GR
C11 C 0.2853(7) 0.0545(4) 0.3413(4) 0.0399(10) Uani 1.000000 .
H11 H 0.2142(7) 0.0525(4) 0.4158(4) 0.0479(12) Uiso 1.000000 R
B1 B 0.0318(8) -0.1048(5) 0.3185(5) 0.0410(12) Uani 1.000000 .

loop_
_atom_site_aniso_label
_atom_site_aniso_U_11
_atom_site_aniso_U_22
_atom_site_aniso_U_33
_atom_site_aniso_U_12
_atom_site_aniso_U_13
_atom_site_aniso_U_23
Br0a 0.0642(4) 0.0867(5) 0.0660(4) -0.0350(3) -0.0035(3) -0.0317(3)
Br2 0.0575(3) 0.0861(4) 0.0381(3) -0.0153(3) 0.0040(2) -0.0253(3)
Br1 0.0685(7) 0.0960(10) 0.0635(7) -0.0312(7) 0.0142(6) -0.0210(7)
F1 0.080(2) 0.0666(19) 0.0401(15) -0.0277(16) -0.0152(14) 0.0063(14)
F2 0.0489(16) 0.079(2) 0.0670(19) -0.0144(15) 0.0201(14) -0.0405(16)
N1 0.050(2) 0.058(3) 0.043(2) -0.017(2) 0.0038(18) -0.0214(19)
N2 0.0381(19) 0.043(2) 0.0347(19) -0.0063(16) 0.0023(15) -0.0134(16)
N3 0.0326(18) 0.041(2) 0.0301(18) -0.0075(15) 0.0023(14) -0.0096(15)
N4 0.044(2) 0.052(2) 0.036(2) -0.0150(18) 0.0109(16) -0.0137(18)
C1 0.038(2) 0.041(3) 0.037(2) -0.0069(19) -0.0008(18) -0.0071(19)
C2 0.038(2) 0.042(3) 0.042(2) -0.010(2) -0.0064(19) -0.011(2)
C3 0.035(2) 0.044(3) 0.030(2) -0.0050(19) -0.0008(17) -0.0121(19)
C4 0.038(2) 0.039(2) 0.032(2) -0.0058(19) 0.0048(17) -0.0090(19)
C5 0.042(2) 0.053(3) 0.032(2) -0.013(2) 0.0094(18) -0.012(2)
C7 0.056(3) 0.069(4) 0.053(3) -0.021(3) -0.003(2) -0.028(3)
C8 0.064(3) 0.069(4) 0.072(4) -0.016(3) 0.004(3) -0.036(3)
C9 0.094(5) 0.078(5) 0.095(5) -0.003(4) -0.020(4) -0.029(4)
C10 0.131(8) 0.080(6) 0.220(12) 0.019(6) -0.011(8) -0.019(7)
C11 0.043(2) 0.045(3) 0.035(2) -0.006(2) 0.0010(19) -0.013(2)
B1 0.044(3) 0.046(3) 0.035(3) -0.012(2) 0.005(2) -0.012(2)

loop_
_atom_type_symbol
_atom_type_scat_dispersion_real
_atom_type_scat_dispersion_imag
_atom_type_scat_Cromer_Mann_a1
_atom_type_scat_Cromer_Mann_a2
_atom_type_scat_Cromer_Mann_a3
_atom_type_scat_Cromer_Mann_a4
_atom_type_scat_Cromer_Mann_b1
_atom_type_scat_Cromer_Mann_b2
_atom_type_scat_Cromer_Mann_b3
_atom_type_scat_Cromer_Mann_b4
_atom_type_scat_Cromer_Mann_c
_atom_type_scat_source
_atom_type_scat_dispersion_source
C 0.00347 0.00161 2.31000 1.02000 1.58860 0.86500 20.84390 10.20750 0.56870 51.65120 0.215599998832 'International Tables Volume C Table 6.1.1.4 (pp. 500-502)' 'Henke, Gullikson and Davis, At. Data and Nucl. Data Tables, 1993, 54, 2'
B 0.00141 0.00067 2.05450 1.33260 1.09790 0.70680 23.21850 1.02100 60.34980 0.14030 -0.193200007081 'International Tables Volume C Table 6.1.1.4 (pp. 500-502)' 'Henke, Gullikson and Davis, At. Data and Nucl. Data Tables, 1993, 54, 2'
F 0.01794 0.01033 3.53920 2.64120 1.51700 1.02430 10.28250 4.29440 0.26150 26.14760 0.277599990368 'International Tables Volume C Table 6.1.1.4 (pp. 500-502)' 'Henke, Gullikson and Davis, At. Data and Nucl. Data Tables, 1993, 54, 2'
H 0.00000 0.00000 0.49300 0.32291 0.14019 0.04081 10.51090 26.12570 3.14236 57.79970 0.0030380000826 'International Tables Volume C Table 6.1.1.4 (pp. 500-502)' 'Henke, Gullikson and Davis, At. Data and Nucl. Data Tables, 1993, 54, 2'
N 0.00653 0.00323 12.21260 3.13220 2.01250 1.16630 0.00570 9.89330 28.99750 0.58260 -11.5290002823 'International Tables Volume C Table 6.1.1.4 (pp. 500-502)' 'Henke, Gullikson and Davis, At. Data and Nucl. Data Tables, 1993, 54, 2'
Br -0.28346 2.55990 17.17890 5.23580 5.63770 3.98510 2.17230 16.57960 0.26090 41.43280 2.95569992065 'International Tables Volume C Table 6.1.1.4 (pp. 500-502)' 'Henke, Gullikson and Davis, At. Data and Nucl. Data Tables, 1993, 54, 2'

loop_
_geom_angle_atom_site_label_1
_geom_angle_atom_site_label_2
_geom_angle_atom_site_label_3
_geom_angle
C7 N1 H1 117.8(3)
C11 N1 H1 117.8(3)
C11 N1 C7 124.3(4)
C11 N2 N4 112.9(4)
B1 N2 N4 128.9(3)
B1 N2 C11 118.2(4)
C4 N3 C1 107.4(3)
B1 N3 C1 130.5(3)
B1 N3 C4 121.8(3)
C5 N4 N2 114.8(3)
N3 C1 Br1 123.0(3)
C2 C1 Br1 127.1(3)
C2 C1 N3 109.9(4)
C1 C2 Br0a 126.2(3)
C3 C2 Br0a 127.1(3)
C3 C2 C1 106.7(4)
C2 C3 Br2 125.8(3)
C4 C3 Br2 126.4(3)
C4 C3 C2 107.8(4)
C3 C4 N3 108.2(3)
C5 C4 N3 120.6(4)
C5 C4 C3 131.1(4)
C4 C5 N4 126.8(4)
H5 C5 N4 116.6(2)
H5 C5 C4 116.6(2)
H7a C7 N1 109.1(3)
H7b C7 N1 109.1(3)
H7b C7 H7a 107.9
C8 C7 N1 112.4(4)
C8 C7 H7a 109.1(3)
C8 C7 H7b 109.1(3)
H8a C8 C7 109.4(3)
H8b C8 C7 109.4(3)
H8b C8 H8a 108.0
C9 C8 C7 111.1(5)
C9 C8 H8a 109.4(3)
C9 C8 H8b 109.4(4)
H9a C9 C8 108.6(3)
H9b C9 C8 108.6(4)
H9b C9 H9a 107.6
C10 C9 C8 114.5(7)
C10 C9 H9a 108.6(6)
C10 C9 H9b 108.6(6)
H10a C10 C9 109.5
H10b C10 C9 109.5
H10b C10 H10a 109.5
H10c C10 C9 109.5
H10c C10 H10a 109.5
H10c C10 H10b 109.5
N2 C11 N1 124.7(4)
H11 C11 N1 117.7(3)
H11 C11 N2 117.7(2)
F2 B1 F1 109.1(4)
N2 B1 F1 109.7(4)
N2 B1 F2 108.7(4)
N3 B1 F1 112.0(4)
N3 B1 F2 111.4(4)
N3 B1 N2 105.9(3)

loop_
_geom_bond_atom_site_label_1
_geom_bond_atom_site_label_2
_geom_bond_distance
Br0a C2 1.861(4)
Br2 C3 1.860(4)
Br1 C1 1.688(4)
F1 B1 1.365(6)
F2 B1 1.389(6)
N1 H1 0.8600
N1 C7 1.465(6)
N1 C11 1.291(6)
N2 N4 1.398(5)
N2 C11 1.324(5)
N2 B1 1.559(6)
N3 C1 1.359(5)
N3 C4 1.379(5)
N3 B1 1.538(6)
N4 C5 1.286(5)
C1 C2 1.374(6)
C2 C3 1.389(6)
C3 C4 1.382(6)
C4 C5 1.417(6)
C5 H5 0.9300
C7 H7a 0.9700
C7 H7b 0.9700
C7 C8 1.500(8)
C8 H8a 0.9700
C8 H8b 0.9700
C8 C9 1.524(9)
C9 H9a 0.9700
C9 H9b 0.9700
C9 C10 1.435(10)
C10 H10a 0.9600
C10 H10b 0.9600
C10 H10c 0.9600
C11 H11 0.9300
